data_4070672
loop_
_publ_author_name
'Szuromi, Endre'
'Shen, Han'
'Goodall, Brian L.'
'Jordan, Richard F.'

_publ_section_title
;
 Polymerization of Norbornene and Methyl Acrylate by a Bimetallic
 Palladium(II) Allyl Complex
;
_journal_issue 3
_journal_name_full Organometallics
_journal_page_first 402
_journal_paper_doi 10.1021/om700921f
_journal_volume 27
_journal_year 2008
_chemical_formula_sum 'C42 H76 Cl F6 P3 Pd2'
_chemical_formula_weight 1036.19
_chemical_name_systematic
;
 ?
;
_space_group_IT_number 61
_symmetry_cell_setting orthorhombic
_symmetry_space_group_name_Hall '-P 2ac 2ab'
_symmetry_space_group_name_H-M 'P b c a'
_atom_sites_solution_hydrogens geom
_atom_sites_solution_primary direct
_atom_sites_solution_secondary difmap
_audit_creation_method SHELXL-97
_cell_angle_alpha 90.00
_cell_angle_beta 90.00
_cell_angle_gamma 90.00
_cell_formula_units_Z 8
_cell_length_a 17.3322(17)
_cell_length_b 19.320(2)
_cell_length_c 27.697(4)
_cell_measurement_temperature 150(2)
_cell_volume 9274.6(19)
_computing_cell_refinement 'SAINT (Bruker, 2002)'
_computing_data_collection 'SMART (Bruker, 2002)'
_computing_data_reduction SAINT
_computing_molecular_graphics 'SHELXTL (Sheldrick, 2001)'
_computing_publication_material 'SHELXTL (Sheldrick, 2001)'
_computing_structure_refinement 'SHELXL-97 (Sheldrick, 1997)'
_computing_structure_solution 'SHELXS-97 (Sheldrick, 1990)'
_diffrn_ambient_temperature 150(2)
_diffrn_detector_area_resol_mean 836.6
_diffrn_measured_fraction_theta_full 0.969
_diffrn_measured_fraction_theta_max 0.888
_diffrn_measurement_device_type 'Bruker AXS APEX diffractometer'
_diffrn_measurement_method \w
_diffrn_radiation_monochromator graphite
_diffrn_radiation_source 'fine-focus sealed tube'
_diffrn_radiation_type MoK\a
_diffrn_radiation_wavelength 0.71073
_diffrn_reflns_av_R_equivalents 0.0661
_diffrn_reflns_av_sigmaI/netI 0.0714
_diffrn_reflns_limit_h_max 23
_diffrn_reflns_limit_h_min -23
_diffrn_reflns_limit_k_max 25
_diffrn_reflns_limit_k_min -25
_diffrn_reflns_limit_l_max 36
_diffrn_reflns_limit_l_min -36
_diffrn_reflns_number 49515
_diffrn_reflns_theta_full 25.00
_diffrn_reflns_theta_max 28.28
_diffrn_reflns_theta_min 1.88
_diffrn_standards_decay_% 1
_diffrn_standards_interval_count 0
_diffrn_standards_interval_time 0
_diffrn_standards_number 0
_exptl_absorpt_coefficient_mu 0.989
_exptl_absorpt_correction_T_max 0.9251
_exptl_absorpt_correction_T_min 0.8267
_exptl_absorpt_correction_type multi-scan
_exptl_absorpt_process_details 'SADABS (Sheldrick, 2003)'
_exptl_crystal_colour yellow
_exptl_crystal_density_diffrn 1.484
_exptl_crystal_density_method 'not measured'
_exptl_crystal_description plate
_exptl_crystal_F_000 4288
_exptl_crystal_size_max 0.20
_exptl_crystal_size_mid 0.18
_exptl_crystal_size_min 0.08
_refine_diff_density_max 0.934
_refine_diff_density_min -0.817
_refine_diff_density_rms 0.112
_refine_ls_extinction_method none
_refine_ls_goodness_of_fit_ref 1.024
_refine_ls_hydrogen_treatment constr
_refine_ls_matrix_type full
_refine_ls_number_parameters 507
_refine_ls_number_reflns 10221
_refine_ls_number_restraints 17
_refine_ls_restrained_S_all 1.026
_refine_ls_R_factor_all 0.0782
_refine_ls_R_factor_gt 0.0493
_refine_ls_shift/su_max 0.002
_refine_ls_shift/su_mean 0.000
_refine_ls_structure_factor_coef Fsqd
_refine_ls_weighting_details 'calc w=1/[\s^2^(Fo^2^)+(0.0380P)^2^+21.5431P] where P=(Fo^2^+2Fc^2^)/3'
_refine_ls_weighting_scheme calc
_refine_ls_wR_factor_gt 0.1114
_refine_ls_wR_factor_ref 0.1256
_reflns_number_gt 7298
_reflns_number_total 10221
_reflns_threshold_expression >2sigma(I)
_cod_data_source_file om700921f-file002.cif
_cod_data_source_block rohm001
_cod_depositor_comments
;
The following automatic conversions were performed:

'_symmetry_cell_setting' value 'Orthorhombic' changed to
'orthorhombic' according to
/home/saulius/struct/CIF-dictionaries/cif_core.dic dictionary named
'cif_core.dic' version 2.4.1 from 2010-06-29.

Automatic conversion script
Id: cif_fix_values 1715 2011-07-08 13:25:40Z adriana 
;
_cod_original_cell_volume 9274(2)
_cod_original_sg_symbol_H-M Pbca
_cod_database_code 4070672

loop_
_symmetry_equiv_pos_as_xyz
'x, y, z'
'-x+1/2, -y, z+1/2'
'-x, y+1/2, -z+1/2'
'x+1/2, -y+1/2, -z'
'-x, -y, -z'
'x-1/2, y, -z-1/2'
'x, -y-1/2, z-1/2'
'-x-1/2, y-1/2, z'

loop_
_atom_site_label
_atom_site_type_symbol
_atom_site_fract_x
_atom_site_fract_y
_atom_site_fract_z
_atom_site_U_iso_or_equiv
_atom_site_adp_type
_atom_site_occupancy
_atom_site_symmetry_multiplicity
_atom_site_calc_flag
_atom_site_refinement_flags
_atom_site_disorder_assembly
_atom_site_disorder_group
Pd1 Pd 0.766985(18) 0.211714(18) 0.389960(11) 0.02158(10) Uani 1 1 d D . .
Pd2 Pd 0.963094(19) 0.211680(19) 0.306832(11) 0.02531(10) Uani 1 1 d D . .
P1 P 0.76708(6) 0.23461(6) 0.47193(4) 0.0213(2) Uani 1 1 d . A .
P2 P 0.99762(6) 0.09954(6) 0.28588(4) 0.0214(2) Uani 1 1 d . A .
P3 P 0.77113(11) 0.34782(9) 0.18724(5) 0.0575(5) Uani 1 1 d . . .
Cl Cl 0.90051(6) 0.18373(7) 0.38205(4) 0.0362(3) Uani 1 1 d . A .
F1 F 0.7708(3) 0.3141(3) 0.23864(14) 0.1163(19) Uani 1 1 d D . .
F2 F 0.8091(4) 0.4095(3) 0.2107(2) 0.157(3) Uani 1 1 d . . .
F3 F 0.7671(3) 0.3823(2) 0.13553(14) 0.0884(14) Uani 1 1 d . . .
F4 F 0.7260(7) 0.2874(3) 0.1647(2) 0.224(5) Uani 1 1 d . . .
F5 F 0.6931(4) 0.3836(5) 0.19861(19) 0.201(4) Uani 1 1 d . . .
F6 F 0.8436(5) 0.3123(5) 0.1744(2) 0.236(5) Uani 1 1 d . . .
C1 C 0.6480(3) 0.2219(5) 0.3789(3) 0.0334(16) Uani 0.811(10) 1 d PD A 1
H1A H 0.6558 0.1787 0.3946 0.040 Uiso 0.811(10) 1 calc PR A 1
H1B H 0.6153 0.2557 0.3931 0.040 Uiso 0.811(10) 1 calc PR A 1
C2 C 0.6855(3) 0.2359(4) 0.33356(19) 0.0339(17) Uani 0.811(10) 1 d PD A 1
H2A H 0.6778 0.2790 0.3177 0.041 Uiso 0.811(10) 1 calc PR A 1
C3 C 0.7309(4) 0.1883(5) 0.3141(2) 0.0508(19) Uani 0.811(10) 1 d PD A 1
H3A H 0.7385 0.1453 0.3300 0.061 Uiso 0.811(10) 1 calc PR A 1
H3B H 0.7559 0.1972 0.2842 0.061 Uiso 0.811(10) 1 calc PR A 1
C1' C 0.6507(10) 0.230(2) 0.3759(12) 0.0334(16) Uani 0.189(10) 1 d PD A 2
H1'A H 0.6745 0.2726 0.3851 0.040 Uiso 0.189(10) 1 calc PR A 2
H1'B H 0.6054 0.2151 0.3921 0.040 Uiso 0.189(10) 1 calc PR A 2
C2' C 0.6821(10) 0.1905(10) 0.3387(7) 0.0339(17) Uani 0.189(10) 1 d PD A 2
H2'A H 0.6544 0.1492 0.3321 0.041 Uiso 0.189(10) 1 calc PR A 2
C3' C 0.7406(15) 0.1994(10) 0.3122(5) 0.0508(19) Uani 0.189(10) 1 d PD A 2
H3'A H 0.7718 0.2394 0.3162 0.061 Uiso 0.189(10) 1 calc PR A 2
H3'B H 0.7533 0.1662 0.2882 0.061 Uiso 0.189(10) 1 calc PR A 2
C4 C 1.0186(19) 0.2676(7) 0.2511(8) 0.043(3) Uani 0.644(9) 1 d PD A 1
H4A H 0.9748 0.2445 0.2383 0.052 Uiso 0.644(9) 1 calc PR A 1
H4B H 1.0680 0.2604 0.2371 0.052 Uiso 0.644(9) 1 calc PR A 1
C5 C 1.0108(5) 0.3107(4) 0.2894(3) 0.0446(19) Uani 0.644(9) 1 d PD A 1
H5A H 1.0568 0.3322 0.3006 0.054 Uiso 0.644(9) 1 calc PR A 1
C6 C 0.9478(15) 0.3262(5) 0.3129(6) 0.044(4) Uani 0.644(9) 1 d PD A 1
H6A H 0.9000 0.3064 0.3035 0.052 Uiso 0.644(9) 1 calc PR A 1
H6B H 0.9498 0.3574 0.3394 0.052 Uiso 0.644(9) 1 calc PR A 1
C4' C 1.016(3) 0.2609(12) 0.2472(16) 0.043(3) Uani 0.356(9) 1 d PD A 2
H4'A H 1.0490 0.2389 0.2697 0.052 Uiso 0.356(9) 1 calc PR A 2
H4'B H 1.0216 0.2523 0.2136 0.052 Uiso 0.356(9) 1 calc PR A 2
C5' C 0.9610(9) 0.3041(7) 0.2627(6) 0.0446(19) Uani 0.356(9) 1 d PD A 2
H5'A H 0.9313 0.3232 0.2372 0.054 Uiso 0.356(9) 1 calc PR A 2
C6' C 0.940(3) 0.3255(8) 0.3045(12) 0.044(4) Uani 0.356(9) 1 d PD A 2
H6'A H 0.9655 0.3096 0.3327 0.052 Uiso 0.356(9) 1 calc PR A 2
H6'B H 0.8979 0.3572 0.3073 0.052 Uiso 0.356(9) 1 calc PR A 2
C7 C 0.6552(3) 0.1359(3) 0.49834(19) 0.0389(12) Uani 1 1 d . A .
H7A H 0.6932 0.1082 0.5167 0.047 Uiso 1 1 calc R . .
H7B H 0.6579 0.1217 0.4640 0.047 Uiso 1 1 calc R . .
C8 C 0.5737(3) 0.1218(3) 0.51793(19) 0.0426(13) Uani 1 1 d . . .
H8A H 0.5353 0.1458 0.4974 0.051 Uiso 1 1 calc R . .
H8B H 0.5630 0.0715 0.5164 0.051 Uiso 1 1 calc R . .
C9 C 0.5657(3) 0.1466(3) 0.56962(19) 0.0428(13) Uani 1 1 d . . .
H9A H 0.5120 0.1393 0.5807 0.051 Uiso 1 1 calc R . .
H9B H 0.6003 0.1192 0.5907 0.051 Uiso 1 1 calc R . .
C10 C 0.5859(3) 0.2224(3) 0.57378(18) 0.0405(13) Uani 1 1 d . . .
H10A H 0.5832 0.2366 0.6081 0.049 Uiso 1 1 calc R . .
H10B H 0.5477 0.2501 0.5556 0.049 Uiso 1 1 calc R . .
C11 C 0.6667(3) 0.2375(3) 0.55427(16) 0.0385(12) Uani 1 1 d . A .
H11A H 0.6765 0.2880 0.5555 0.046 Uiso 1 1 calc R . .
H11B H 0.7055 0.2143 0.5749 0.046 Uiso 1 1 calc R . .
C12 C 0.6752(2) 0.2123(2) 0.50264(16) 0.0278(10) Uani 1 1 d . . .
H12A H 0.6342 0.2371 0.4840 0.033 Uiso 1 1 calc R A .
C13 C 0.7086(3) 0.3688(2) 0.46037(17) 0.0315(11) Uani 1 1 d D A .
H13A H 0.7029 0.3559 0.4260 0.038 Uiso 1 1 calc R . .
H13B H 0.6607 0.3553 0.4773 0.038 Uiso 1 1 calc R . .
C14 C 0.7187(3) 0.4464(3) 0.46407(19) 0.0413(13) Uani 1 1 d . . .
H14A H 0.7173 0.4604 0.4984 0.050 Uiso 1 1 calc R . .
H14B H 0.6756 0.4698 0.4472 0.050 Uiso 1 1 calc R . .
C15 C 0.7950(3) 0.4691(3) 0.44184(18) 0.0413(13) Uani 1 1 d . . .
H15A H 0.7951 0.4581 0.4069 0.050 Uiso 1 1 calc R . .
H15B H 0.8009 0.5198 0.4454 0.050 Uiso 1 1 calc R . .
C16 C 0.8620(3) 0.4327(2) 0.46625(17) 0.0376(12) Uani 1 1 d . . .
H16A H 0.9111 0.4479 0.4514 0.045 Uiso 1 1 calc R . .
H16B H 0.8632 0.4452 0.5009 0.045 Uiso 1 1 calc R . .
C17 C 0.8538(3) 0.3549(2) 0.46109(16) 0.0304(10) Uani 1 1 d . A .
H17A H 0.8973 0.3320 0.4778 0.037 Uiso 1 1 calc R . .
H17B H 0.8566 0.3424 0.4265 0.037 Uiso 1 1 calc R . .
C18 C 0.7772(2) 0.3283(2) 0.48219(14) 0.0248(10) Uani 1 1 d . . .
H18A H 0.7778 0.3366 0.5178 0.030 Uiso 1 1 calc R A .
C19 C 0.8726(3) 0.2200(3) 0.55277(16) 0.0399(13) Uani 1 1 d . A .
H19A H 0.8714 0.2712 0.5545 0.048 Uiso 1 1 calc R . .
H19B H 0.8342 0.2015 0.5758 0.048 Uiso 1 1 calc R . .
C20 C 0.9535(3) 0.1937(3) 0.56606(19) 0.0507(16) Uani 1 1 d . . .
H20A H 0.9921 0.2155 0.5446 0.061 Uiso 1 1 calc R . .
H20B H 0.9656 0.2071 0.5997 0.061 Uiso 1 1 calc R . .
C21 C 0.9584(3) 0.1153(3) 0.5611(2) 0.0599(18) Uani 1 1 d . . .
H21A H 1.0119 0.1002 0.5679 0.072 Uiso 1 1 calc R . .
H21B H 0.9241 0.0935 0.5854 0.072 Uiso 1 1 calc R . .
C22 C 0.9353(3) 0.0911(3) 0.5112(2) 0.0544(16) Uani 1 1 d . . .
H22A H 0.9357 0.0399 0.5102 0.065 Uiso 1 1 calc R . .
H22B H 0.9730 0.1083 0.4873 0.065 Uiso 1 1 calc R . .
C23 C 0.8549(3) 0.1174(3) 0.49821(19) 0.0392(12) Uani 1 1 d . A .
H23A H 0.8164 0.0974 0.5207 0.047 Uiso 1 1 calc R . .
H23B H 0.8415 0.1025 0.4650 0.047 Uiso 1 1 calc R . .
C24 C 0.8527(3) 0.1963(2) 0.50134(15) 0.0277(10) Uani 1 1 d . . .
H24A H 0.8973 0.2120 0.4812 0.033 Uiso 1 1 calc R A .
C25 C 0.8488(2) 0.0400(3) 0.28574(17) 0.0342(12) Uani 1 1 d D A .
H25A H 0.8328 0.0891 0.2835 0.041 Uiso 1 1 calc R . .
H25B H 0.8510 0.0207 0.2527 0.041 Uiso 1 1 calc R . .
C26 C 0.7904(3) -0.0004(3) 0.31581(19) 0.0413(13) Uani 1 1 d . . .
H26A H 0.7864 0.0207 0.3483 0.050 Uiso 1 1 calc R . .
H26B H 0.7390 0.0023 0.3003 0.050 Uiso 1 1 calc R . .
C27 C 0.8144(3) -0.0758(3) 0.32059(17) 0.0390(12) Uani 1 1 d . . .
H27A H 0.7777 -0.1001 0.3421 0.047 Uiso 1 1 calc R . .
H27B H 0.8122 -0.0982 0.2885 0.047 Uiso 1 1 calc R . .
C28 C 0.8954(3) -0.0825(3) 0.34087(17) 0.0354(11) Uani 1 1 d . . .
H28A H 0.9107 -0.1319 0.3407 0.043 Uiso 1 1 calc R . .
H28B H 0.8957 -0.0664 0.3748 0.043 Uiso 1 1 calc R . .
C29 C 0.9541(3) -0.0409(2) 0.31202(17) 0.0326(11) Uani 1 1 d . A .
H29A H 0.9585 -0.0601 0.2790 0.039 Uiso 1 1 calc R . .
H29B H 1.0054 -0.0441 0.3276 0.039 Uiso 1 1 calc R . .
C30 C 0.9287(2) 0.0351(2) 0.30950(15) 0.0241(9) Uani 1 1 d . . .
H30A H 0.9200 0.0489 0.3439 0.029 Uiso 1 1 calc R A .
C31 C 0.9418(2) 0.1120(3) 0.19028(15) 0.0283(10) Uani 1 1 d . A .
H31A H 0.8980 0.0800 0.1955 0.034 Uiso 1 1 calc R . .
H31B H 0.9259 0.1586 0.2013 0.034 Uiso 1 1 calc R . .
C32 C 0.9615(3) 0.1145(3) 0.13674(16) 0.0332(11) Uani 1 1 d . . .
H32A H 1.0018 0.1498 0.1311 0.040 Uiso 1 1 calc R . .
H32B H 0.9151 0.1280 0.1181 0.040 Uiso 1 1 calc R . .
C33 C 0.9901(3) 0.0443(3) 0.11917(16) 0.0487(15) Uani 1 1 d . . .
H33A H 0.9475 0.0103 0.1210 0.058 Uiso 1 1 calc R . .
H33B H 1.0062 0.0481 0.0850 0.058 Uiso 1 1 calc R . .
C34 C 1.0578(3) 0.0186(3) 0.14920(17) 0.0438(13) Uani 1 1 d . . .
H34A H 1.1027 0.0494 0.1441 0.053 Uiso 1 1 calc R . .
H34B H 1.0723 -0.0285 0.1384 0.053 Uiso 1 1 calc R . .
C35 C 1.0377(3) 0.0168(3) 0.20294(16) 0.0349(11) Uani 1 1 d . A .
H35A H 0.9960 -0.0174 0.2086 0.042 Uiso 1 1 calc R . .
H35B H 1.0835 0.0020 0.2217 0.042 Uiso 1 1 calc R . .
C36 C 1.0116(2) 0.0875(2) 0.22019(14) 0.0238(9) Uani 1 1 d . . .
H36A H 1.0545 0.1197 0.2113 0.029 Uiso 1 1 calc R A .
C37 C 1.0855(3) 0.0793(3) 0.36897(15) 0.0299(10) Uani 1 1 d . A .
H37A H 1.0729 0.1273 0.3787 0.036 Uiso 1 1 calc R . .
H37B H 1.0439 0.0486 0.3808 0.036 Uiso 1 1 calc R . .
C38 C 1.1621(3) 0.0578(3) 0.39176(17) 0.0420(13) Uani 1 1 d . . .
H38A H 1.1587 0.0632 0.4272 0.050 Uiso 1 1 calc R . .
H38B H 1.1718 0.0083 0.3847 0.050 Uiso 1 1 calc R . .
C39 C 1.2289(3) 0.1005(3) 0.37299(18) 0.0441(14) Uani 1 1 d . . .
H39A H 1.2777 0.0823 0.3865 0.053 Uiso 1 1 calc R . .
H39B H 1.2229 0.1490 0.3839 0.053 Uiso 1 1 calc R . .
C40 C 1.2330(3) 0.0988(3) 0.31832(17) 0.0401(13) Uani 1 1 d . . .
H40A H 1.2465 0.0515 0.3075 0.048 Uiso 1 1 calc R . .
H40B H 1.2741 0.1307 0.3072 0.048 Uiso 1 1 calc R . .
C41 C 1.1567(2) 0.1200(3) 0.29590(17) 0.0329(11) Uani 1 1 d . A .
H41A H 1.1605 0.1162 0.2603 0.040 Uiso 1 1 calc R . .
H41B H 1.1460 0.1690 0.3039 0.040 Uiso 1 1 calc R . .
C42 C 1.0901(2) 0.0749(2) 0.31384(14) 0.0233(9) Uani 1 1 d . . .
H42A H 1.1015 0.0258 0.3048 0.028 Uiso 1 1 calc R A .

loop_
_atom_site_aniso_label
_atom_site_aniso_U_11
_atom_site_aniso_U_22
_atom_site_aniso_U_33
_atom_site_aniso_U_23
_atom_site_aniso_U_13
_atom_site_aniso_U_12
Pd1 0.01991(17) 0.0236(2) 0.02120(15) -0.00362(13) -0.00190(12) 0.00156(14)
Pd2 0.02376(18) 0.0248(2) 0.02734(17) -0.00366(14) 0.00100(13) 0.00254(14)
P1 0.0232(5) 0.0200(6) 0.0209(5) -0.0012(4) 0.0006(4) -0.0014(4)
P2 0.0192(5) 0.0231(7) 0.0218(5) -0.0004(4) 0.0029(4) -0.0001(4)
P3 0.0829(13) 0.0556(12) 0.0340(7) -0.0085(7) 0.0094(7) -0.0217(9)
Cl 0.0238(5) 0.0609(9) 0.0239(5) -0.0068(5) 0.0024(4) 0.0094(5)
F1 0.199(6) 0.107(4) 0.043(2) 0.011(2) 0.009(3) -0.009(4)
F2 0.231(7) 0.107(4) 0.132(5) -0.019(4) -0.053(5) -0.080(5)
F3 0.136(4) 0.073(3) 0.056(2) 0.008(2) 0.016(2) -0.008(3)
F4 0.453(15) 0.125(5) 0.093(4) 0.035(4) -0.097(6) -0.166(7)
F5 0.109(5) 0.426(13) 0.069(3) -0.001(5) 0.000(3) 0.065(7)
F6 0.266(10) 0.368(12) 0.073(4) 0.021(5) 0.052(5) 0.230(9)
C1 0.023(2) 0.039(4) 0.038(3) -0.004(3) -0.008(2) 0.005(2)
C2 0.037(3) 0.036(5) 0.029(3) -0.003(3) -0.015(2) 0.007(3)
C3 0.039(4) 0.087(5) 0.027(2) -0.012(3) -0.011(2) 0.005(4)
C1' 0.023(2) 0.039(4) 0.038(3) -0.004(3) -0.008(2) 0.005(2)
C2' 0.037(3) 0.036(5) 0.029(3) -0.003(3) -0.015(2) 0.007(3)
C3' 0.039(4) 0.087(5) 0.027(2) -0.012(3) -0.011(2) 0.005(4)
C4 0.061(4) 0.023(4) 0.045(4) 0.006(3) 0.011(4) -0.013(4)
C5 0.050(5) 0.024(4) 0.059(5) 0.008(4) -0.008(3) -0.008(3)
C6 0.077(7) 0.013(3) 0.040(7) -0.004(3) -0.015(7) 0.010(3)
C4' 0.061(4) 0.023(4) 0.045(4) 0.006(3) 0.011(4) -0.013(4)
C5' 0.050(5) 0.024(4) 0.059(5) 0.008(4) -0.008(3) -0.008(3)
C6' 0.077(7) 0.013(3) 0.040(7) -0.004(3) -0.015(7) 0.010(3)
C7 0.038(3) 0.027(3) 0.051(3) -0.011(2) 0.018(2) -0.006(2)
C8 0.037(3) 0.034(3) 0.057(3) -0.007(3) 0.011(2) -0.007(2)
C9 0.036(3) 0.043(4) 0.049(3) 0.005(3) 0.015(2) -0.004(2)
C10 0.043(3) 0.043(4) 0.036(3) -0.007(2) 0.016(2) -0.004(2)
C11 0.047(3) 0.039(3) 0.029(2) -0.006(2) 0.008(2) -0.015(2)
C12 0.025(2) 0.028(3) 0.030(2) -0.002(2) 0.0075(17) -0.0025(19)
C13 0.036(3) 0.022(3) 0.036(2) 0.002(2) 0.004(2) 0.004(2)
C14 0.055(3) 0.025(3) 0.044(3) 0.001(2) 0.008(2) 0.004(2)
C15 0.066(4) 0.022(3) 0.036(3) -0.003(2) 0.004(2) -0.006(3)
C16 0.053(3) 0.027(3) 0.033(2) 0.000(2) 0.003(2) -0.016(2)
C17 0.033(3) 0.026(3) 0.032(2) -0.0008(19) 0.0002(19) -0.006(2)
C18 0.035(2) 0.023(3) 0.0165(18) -0.0004(17) 0.0020(17) -0.0054(19)
C19 0.043(3) 0.050(4) 0.027(2) 0.006(2) -0.012(2) -0.004(3)
C20 0.042(3) 0.072(5) 0.038(3) 0.013(3) -0.014(2) -0.006(3)
C21 0.037(3) 0.074(5) 0.068(4) 0.032(3) -0.018(3) 0.003(3)
C22 0.048(3) 0.040(4) 0.075(4) 0.011(3) -0.010(3) 0.008(3)
C23 0.034(3) 0.034(3) 0.050(3) 0.005(2) -0.009(2) 0.005(2)
C24 0.028(2) 0.034(3) 0.021(2) 0.0045(18) -0.0030(17) -0.0044(19)
C25 0.022(2) 0.039(3) 0.041(3) 0.017(2) -0.0032(19) -0.007(2)
C26 0.027(3) 0.047(4) 0.049(3) 0.016(3) -0.001(2) -0.009(2)
C27 0.043(3) 0.039(3) 0.035(3) 0.012(2) -0.001(2) -0.017(2)
C28 0.042(3) 0.024(3) 0.041(3) 0.010(2) 0.000(2) -0.005(2)
C29 0.033(3) 0.028(3) 0.037(3) 0.008(2) 0.000(2) -0.001(2)
C30 0.025(2) 0.022(3) 0.026(2) 0.0011(18) 0.0017(17) -0.0021(18)
C31 0.024(2) 0.033(3) 0.028(2) 0.0030(19) 0.0027(18) 0.0001(19)
C32 0.031(2) 0.041(3) 0.028(2) 0.007(2) -0.0031(19) -0.004(2)
C33 0.067(4) 0.059(4) 0.020(2) -0.003(2) 0.005(2) -0.005(3)
C34 0.064(4) 0.037(3) 0.030(2) -0.005(2) 0.010(2) 0.011(3)
C35 0.051(3) 0.028(3) 0.026(2) -0.001(2) 0.006(2) 0.005(2)
C36 0.019(2) 0.027(3) 0.024(2) -0.0016(18) 0.0010(16) 0.0005(18)
C37 0.028(2) 0.037(3) 0.025(2) -0.001(2) 0.0009(18) 0.002(2)
C38 0.036(3) 0.060(4) 0.030(2) 0.003(2) -0.007(2) 0.005(3)
C39 0.027(3) 0.064(4) 0.041(3) -0.012(3) -0.009(2) 0.004(3)
C40 0.026(2) 0.055(4) 0.040(3) -0.006(2) 0.006(2) 0.001(2)
C41 0.018(2) 0.043(3) 0.038(2) 0.003(2) -0.0003(18) -0.005(2)
C42 0.022(2) 0.022(3) 0.026(2) -0.0013(17) 0.0011(16) 0.0001(18)

loop_
_atom_type_symbol
_atom_type_description
_atom_type_scat_dispersion_real
_atom_type_scat_dispersion_imag
_atom_type_scat_source
C C 0.0033 0.0016 'International Tables Vol C Tables 4.2.6.8 and 6.1.1.4'
H H 0.0000 0.0000 'International Tables Vol C Tables 4.2.6.8 and 6.1.1.4'
F F 0.0171 0.0103 'International Tables Vol C Tables 4.2.6.8 and 6.1.1.4'
P P 0.1023 0.0942 'International Tables Vol C Tables 4.2.6.8 and 6.1.1.4'
Cl Cl 0.1484 0.1585 'International Tables Vol C Tables 4.2.6.8 and 6.1.1.4'
Pd Pd -0.9988 1.0072 'International Tables Vol C Tables 4.2.6.8 and 6.1.1.4'

loop_
_geom_angle_atom_site_label_1
_geom_angle_atom_site_label_2
_geom_angle_atom_site_label_3
_geom_angle
C2' Pd1 C1' 39.2(5)
C2' Pd1 C1 39.1(7)
C1' Pd1 C1 5.2(16)
C2' Pd1 C2 24.1(5)
C1' Pd1 C2 36.4(11)
C1 Pd1 C2 39.6(3)
C2' Pd1 C3' 34.0(5)
C1' Pd1 C3' 68.8(7)
C1 Pd1 C3' 70.4(7)
C2 Pd1 C3' 35.3(6)
C2' Pd1 C3 28.8(7)
C1' Pd1 C3 65.8(7)
C1 Pd1 C3 66.8(2)
C2 Pd1 C3 35.0(2)
C3' Pd1 C3 7.1(8)
C2' Pd1 P1 135.0(6)
C1' Pd1 P1 98.7(7)
C1 Pd1 P1 97.3(2)
C2 Pd1 P1 132.06(16)
C3' Pd1 P1 167.2(6)
C3 Pd1 P1 163.8(2)
C2' Pd1 Cl 125.2(6)
C1' Pd1 Cl 163.7(7)
C1 Pd1 Cl 164.31(18)
C2 Pd1 Cl 128.12(16)
C3' Pd1 Cl 95.0(6)
C3 Pd1 Cl 97.98(19)
P1 Pd1 Cl 97.63(4)
C4' Pd2 C4 5(2)
C4' Pd2 C5 41.8(12)
C4 Pd2 C5 37.2(6)
C4' Pd2 C5' 36.3(7)
C4 Pd2 C5' 34.3(8)
C5 Pd2 C5' 30.8(4)
C4' Pd2 C6 70.4(8)
C4 Pd2 C6 66.6(3)
C5 Pd2 C6 34.7(5)
C5' Pd2 C6 39.1(6)
C4' Pd2 C6' 67.3(5)
C4 Pd2 C6' 63.9(7)
C5 Pd2 C6' 35.4(11)
C5' Pd2 C6' 33.9(6)
C6 Pd2 C6' 7(2)
C4' Pd2 P2 96.5(6)
C4 Pd2 P2 100.2(3)
C5 Pd2 P2 132.7(3)
C5' Pd2 P2 129.3(4)
C6 Pd2 P2 166.8(3)
C6' Pd2 P2 163.2(6)
C4' Pd2 Cl 166.1(8)
C4 Pd2 Cl 161.8(5)
C5 Pd2 Cl 124.7(2)
C5' Pd2 Cl 131.8(4)
C6 Pd2 Cl 95.9(3)
C6' Pd2 Cl 99.4(5)
P2 Pd2 Cl 97.07(4)
C18 P1 C24 104.5(2)
C18 P1 C12 103.9(2)
C24 P1 C12 113.2(2)
C18 P1 Pd1 109.86(13)
C24 P1 Pd1 110.88(14)
C12 P1 Pd1 113.88(15)
C42 P2 C30 103.85(19)
C42 P2 C36 105.46(18)
C30 P2 C36 110.4(2)
C42 P2 Pd2 111.14(15)
C30 P2 Pd2 112.00(14)
C36 P2 Pd2 113.38(15)
F6 P3 F2 95.7(6)
F6 P3 F4 89.0(6)
F2 P3 F4 175.3(6)
F6 P3 F5 177.3(5)
F2 P3 F5 86.7(5)
F4 P3 F5 88.6(6)
F6 P3 F1 91.7(3)
F2 P3 F1 86.5(3)
F4 P3 F1 92.9(3)
F5 P3 F1 89.9(3)
F6 P3 F3 90.9(3)
F2 P3 F3 94.4(3)
F4 P3 F3 86.0(3)
F5 P3 F3 87.6(3)
F1 P3 F3 177.3(3)
Pd1 Cl Pd2 117.71(5)
C2 C1 Pd1 72.5(3)
C3 C2 C1 119.5(8)
C3 C2 Pd1 75.9(4)
C1 C2 Pd1 67.9(3)
C2 C3 Pd1 69.1(3)
C2' C1' Pd1 70.4(9)
C3' C2' C1' 132(2)
C3' C2' Pd1 78.6(11)
C1' C2' Pd1 70.4(9)
C2' C3' Pd1 67.4(9)
C5 C4 Pd2 72.4(5)
C6 C5 C4 128.0(19)
C6 C5 Pd2 76.7(7)
C4 C5 Pd2 70.5(6)
C5 C6 Pd2 68.6(5)
C5' C4' Pd2 73.8(8)
C6' C5' C4' 134(3)
C6' C5' Pd2 76.1(10)
C4' C5' Pd2 69.8(9)
C5' C6' Pd2 69.9(8)
C12 C7 C8 110.8(4)
C9 C8 C7 111.2(4)
C10 C9 C8 110.9(4)
C9 C10 C11 111.8(4)
C12 C11 C10 111.1(4)
C11 C12 C7 111.3(4)
C11 C12 P1 116.1(3)
C7 C12 P1 112.7(3)
C14 C13 C18 112.7(4)
C13 C14 C15 111.0(4)
C16 C15 C14 110.5(4)
C17 C16 C15 110.2(4)
C16 C17 C18 112.1(4)
C17 C18 C13 110.2(4)
C17 C18 P1 110.7(3)
C13 C18 P1 111.4(3)
C20 C19 C24 109.2(4)
C21 C20 C19 111.1(5)
C22 C21 C20 112.0(5)
C21 C22 C23 110.8(5)
C22 C23 C24 109.9(4)
C23 C24 C19 110.2(4)
C23 C24 P1 113.2(3)
C19 C24 P1 118.0(3)
C26 C25 C30 109.4(4)
C27 C26 C25 110.8(4)
C28 C27 C26 111.6(4)
C27 C28 C29 112.2(4)
C28 C29 C30 109.7(4)
C29 C30 C25 109.7(4)
C29 C30 P2 118.4(3)
C25 C30 P2 112.9(3)
C32 C31 C36 111.0(4)
C31 C32 C33 110.9(4)
C34 C33 C32 111.6(4)
C33 C34 C35 111.4(4)
C36 C35 C34 110.7(4)
C35 C36 C31 109.9(4)
C35 C36 P2 117.5(3)
C31 C36 P2 112.8(3)
C38 C37 C42 110.6(4)
C39 C38 C37 112.0(4)
C38 C39 C40 111.6(4)
C39 C40 C41 111.2(4)
C40 C41 C42 111.8(4)
C41 C42 C37 109.3(4)
C41 C42 P2 111.9(3)
C37 C42 P2 111.1(3)

loop_
_geom_bond_atom_site_label_1
_geom_bond_atom_site_label_2
_geom_bond_distance
Pd1 C2' 2.085(13)
Pd1 C1' 2.084(17)
Pd1 C1 2.095(6)
Pd1 C2 2.157(5)
Pd1 C3' 2.215(17)
Pd1 C3 2.239(6)
Pd1 P1 2.3131(11)
Pd1 Cl 2.3867(11)
Pd2 C4' 2.115(14)
Pd2 C4 2.115(9)
Pd2 C5 2.139(8)
Pd2 C5' 2.164(12)
Pd2 C6 2.235(9)
Pd2 C6' 2.237(15)
Pd2 P2 2.3213(12)
Pd2 Cl 2.4100(12)
P1 C18 1.840(5)
P1 C24 1.848(4)
P1 C12 1.856(4)
P2 C42 1.843(4)
P2 C30 1.846(4)
P2 C36 1.850(4)
P3 F6 1.474(6)
P3 F2 1.508(5)
P3 F4 1.537(5)
P3 F5 1.552(7)
P3 F1 1.566(4)
P3 F3 1.581(4)
C1 C2 1.440(10)
C2 C3 1.325(9)
C1' C2' 1.398(17)
C2' C3' 1.263(17)
C4 C5 1.36(2)
C5 C6 1.306(17)
C4' C5' 1.33(2)
C5' C6' 1.29(2)
C7 C12 1.520(6)
C7 C8 1.537(6)
C8 C9 1.516(7)
C9 C10 1.510(7)
C10 C11 1.529(7)
C11 C12 1.518(6)
C13 C14 1.513(7)
C13 C18 1.546(6)
C14 C15 1.522(7)
C15 C16 1.517(7)
C16 C17 1.516(6)
C17 C18 1.539(6)
C19 C20 1.535(7)
C19 C24 1.536(6)
C20 C21 1.523(8)
C21 C22 1.513(8)
C22 C23 1.526(7)
C23 C24 1.527(7)
C25 C26 1.525(6)
C25 C30 1.536(6)
C26 C27 1.521(7)
C27 C28 1.518(7)
C28 C29 1.523(6)
C29 C30 1.534(6)
C31 C32 1.522(6)
C31 C36 1.540(6)
C32 C33 1.524(7)
C33 C34 1.521(7)
C34 C35 1.529(6)
C35 C36 1.517(6)
C37 C38 1.527(6)
C37 C42 1.532(5)
C38 C39 1.513(7)
C39 C40 1.516(7)
C40 C41 1.516(6)
C41 C42 1.530(6)

loop_
_geom_torsion_atom_site_label_1
_geom_torsion_atom_site_label_2
_geom_torsion_atom_site_label_3
_geom_torsion_atom_site_label_4
_geom_torsion
C2' Pd1 P1 C18 -100.9(8)
C1' Pd1 P1 C18 -83.8(13)
C1 Pd1 P1 C18 -88.9(3)
C2 Pd1 P1 C18 -67.6(3)
C3' Pd1 P1 C18 -74(3)
C3 Pd1 P1 C18 -99.6(9)
Cl Pd1 P1 C18 96.12(15)
C2' Pd1 P1 C24 144.2(8)
C1' Pd1 P1 C24 161.2(13)
C1 Pd1 P1 C24 156.2(3)
C2 Pd1 P1 C24 177.5(3)
C3' Pd1 P1 C24 171(3)
C3 Pd1 P1 C24 145.4(9)
Cl Pd1 P1 C24 -18.83(16)
C2' Pd1 P1 C12 15.1(8)
C1' Pd1 P1 C12 32.1(13)
C1 Pd1 P1 C12 27.1(4)
C2 Pd1 P1 C12 48.4(3)
C3' Pd1 P1 C12 42(3)
C3 Pd1 P1 C12 16.4(9)
Cl Pd1 P1 C12 -147.88(17)
C4' Pd2 P2 C42 92(2)
C4 Pd2 P2 C42 88.7(11)
C5 Pd2 P2 C42 68.1(3)
C5' Pd2 P2 C42 109.1(5)
C6 Pd2 P2 C42 84(3)
C6' Pd2 P2 C42 107(5)
Cl Pd2 P2 C42 -85.41(14)
C4' Pd2 P2 C30 -153(2)
C4 Pd2 P2 C30 -155.7(11)
C5 Pd2 P2 C30 -176.2(3)
C5' Pd2 P2 C30 -135.2(5)
C6 Pd2 P2 C30 -161(3)
C6' Pd2 P2 C30 -137(5)
Cl Pd2 P2 C30 30.24(15)
C4' Pd2 P2 C36 -27(2)
C4 Pd2 P2 C36 -29.9(11)
C5 Pd2 P2 C36 -50.5(4)
C5' Pd2 P2 C36 -9.5(5)
C6 Pd2 P2 C36 -35(3)
C6' Pd2 P2 C36 -12(5)
Cl Pd2 P2 C36 155.99(15)
C2' Pd1 Cl Pd2 46.7(7)
C1' Pd1 Cl Pd2 32(4)
C1 Pd1 Cl Pd2 50.7(12)
C2 Pd1 Cl Pd2 16.7(3)
C3' Pd1 Cl Pd2 30.0(5)
C3 Pd1 Cl Pd2 36.5(3)
P1 Pd1 Cl Pd2 -147.93(6)
C4' Pd2 Cl Pd1 73(8)
C4 Pd2 Cl Pd1 80(3)
C5 Pd2 Cl Pd1 84.4(3)
C5' Pd2 Cl Pd1 45.8(5)
C6 Pd2 Cl Pd1 63.4(8)
C6' Pd2 Cl Pd1 57.3(15)
P2 Pd2 Cl Pd1 -119.09(6)
C2' Pd1 C1 C2 -38.5(8)
C1' Pd1 C1 C2 49(7)
C3' Pd1 C1 C2 -21.7(7)
C3 Pd1 C1 C2 -28.3(5)
P1 Pd1 C1 C2 155.0(4)
Cl Pd1 C1 C2 -43.6(15)
Pd1 C1 C2 C3 57.8(6)
C2' Pd1 C2 C3 -56.8(16)
C1' Pd1 C2 C3 -137.2(18)
C1 Pd1 C2 C3 -130.6(8)
C3' Pd1 C2 C3 12.4(13)
P1 Pd1 C2 C3 -165.1(4)
Cl Pd1 C2 C3 35.7(6)
C2' Pd1 C2 C1 73.9(15)
C1' Pd1 C2 C1 -7(2)
C3' Pd1 C2 C1 143.0(12)
C3 Pd1 C2 C1 130.6(8)
P1 Pd1 C2 C1 -34.4(6)
Cl Pd1 C2 C1 166.3(4)
C1 C2 C3 Pd1 -53.9(5)
C2' Pd1 C3 C2 45.2(12)
C1' Pd1 C3 C2 26.2(14)
C1 Pd1 C3 C2 31.7(6)
C3' Pd1 C3 C2 -87(5)
P1 Pd1 C3 C2 43.3(12)
Cl Pd1 C3 C2 -152.4(5)
C1 Pd1 C1' C2' -86(7)
C2 Pd1 C1' C2' 39.7(9)
C3' Pd1 C1' C2' 21.4(15)
C3 Pd1 C1' C2' 14.4(14)
P1 Pd1 C1' C2' -160.9(16)
Cl Pd1 C1' C2' 19(6)
Pd1 C1' C2' C3' -53(3)
C1' Pd1 C2' C3' 143(3)
C1 Pd1 C2' C3' 150.7(18)
C2 Pd1 C2' C3' 74.9(16)
C3 Pd1 C2' C3' -9.5(12)
P1 Pd1 C2' C3' 169.8(9)
Cl Pd1 C2' C3' -30.9(14)
C1 Pd1 C2' C1' 8(3)
C2 Pd1 C2' C1' -68(3)
C3' Pd1 C2' C1' -143(3)
C3 Pd1 C2' C1' -152(3)
P1 Pd1 C2' C1' 27(2)
Cl Pd1 C2' C1' -174(2)
C1' C2' C3' Pd1 50(3)
C1' Pd1 C3' C2' -24.3(18)
C1 Pd1 C3' C2' -19.1(12)
C2 Pd1 C3' C2' -43.1(11)
C3 Pd1 C3' C2' 40(5)
P1 Pd1 C3' C2' -34(3)
Cl Pd1 C3' C2' 155.1(12)
C4' Pd2 C4 C5 166(28)
C5' Pd2 C4 C5 54.0(9)
C6 Pd2 C4 C5 24.0(12)
C6' Pd2 C4 C5 31.1(19)
P2 Pd2 C4 C5 -154.7(11)
Cl Pd2 C4 C5 6(4)
Pd2 C4 C5 C6 -54.1(14)
C4' Pd2 C5 C6 137(3)
C4 Pd2 C5 C6 139(2)
C5' Pd2 C5 C6 76.2(15)
C6' Pd2 C5 C6 12(3)
P2 Pd2 C5 C6 173.8(11)
Cl Pd2 C5 C6 -38.7(12)
C4' Pd2 C5 C4 -2(4)
C5' Pd2 C5 C4 -62.8(19)
C6 Pd2 C5 C4 -139(2)
C6' Pd2 C5 C4 -127(3)
P2 Pd2 C5 C4 34.9(17)
Cl Pd2 C5 C4 -177.6(16)
C4 C5 C6 Pd2 51.7(12)
C4' Pd2 C6 C5 -29(2)
C4 Pd2 C6 C5 -25.6(14)
C5' Pd2 C6 C5 -52.1(9)
C6' Pd2 C6 C5 -91(10)
P2 Pd2 C6 C5 -20(4)
Cl Pd2 C6 C5 148.9(9)
C4 Pd2 C4' C5' -62(25)
C5 Pd2 C4' C5' -49.2(11)
C6 Pd2 C4' C5' -25(2)
C6' Pd2 C4' C5' -18(2)
P2 Pd2 C4' C5' 157(2)
Cl Pd2 C4' C5' -35(10)
Pd2 C4' C5' C6' 45(4)
C4' Pd2 C5' C6' -149(4)
C4 Pd2 C5' C6' -141(3)
C5 Pd2 C5' C6' -69(3)
C6 Pd2 C5' C6' -8(4)
P2 Pd2 C5' C6' -179(3)
Cl Pd2 C5' C6' 21(3)
C4 Pd2 C5' C4' 7(5)
C5 Pd2 C5' C4' 80(3)
C6 Pd2 C5' C4' 141(4)
C6' Pd2 C5' C4' 149(4)
P2 Pd2 C5' C4' -30(3)
Cl Pd2 C5' C4' 169(3)
C4' C5' C6' Pd2 -43(4)
C4' Pd2 C6' C5' 19(3)
C4 Pd2 C6' C5' 23(2)
C5 Pd2 C6' C5' 55.7(11)
C6 Pd2 C6' C5' 135(12)
P2 Pd2 C6' C5' 3(7)
Cl Pd2 C6' C5' -165(2)
C12 C7 C8 C9 -56.0(6)
C7 C8 C9 C10 56.0(6)
C8 C9 C10 C11 -55.6(6)
C9 C10 C11 C12 55.2(6)
C10 C11 C12 C7 -55.1(6)
C10 C11 C12 P1 174.2(4)
C8 C7 C12 C11 55.5(6)
C8 C7 C12 P1 -172.0(4)
C18 P1 C12 C11 -50.2(4)
C24 P1 C12 C11 62.4(4)
Pd1 P1 C12 C11 -169.7(3)
C18 P1 C12 C7 179.7(3)
C24 P1 C12 C7 -67.6(4)
Pd1 P1 C12 C7 60.3(4)
C18 C13 C14 C15 54.4(5)
C13 C14 C15 C16 -57.8(6)
C14 C15 C16 C17 59.2(5)
C15 C16 C17 C18 -57.6(5)
C16 C17 C18 C13 53.0(5)
C16 C17 C18 P1 176.6(3)
C14 C13 C18 C17 -51.5(5)
C14 C13 C18 P1 -174.7(3)
C24 P1 C18 C17 58.1(3)
C12 P1 C18 C17 176.9(3)
Pd1 P1 C18 C17 -60.9(3)
C24 P1 C18 C13 -179.0(3)
C12 P1 C18 C13 -60.2(3)
Pd1 P1 C18 C13 62.0(3)
C24 C19 C20 C21 -56.6(6)
C19 C20 C21 C22 55.3(6)
C20 C21 C22 C23 -55.3(7)
C21 C22 C23 C24 57.3(6)
C22 C23 C24 C19 -59.9(6)
C22 C23 C24 P1 165.5(4)
C20 C19 C24 C23 59.3(5)
C20 C19 C24 P1 -168.5(4)
C18 P1 C24 C23 178.5(3)
C12 P1 C24 C23 66.2(4)
Pd1 P1 C24 C23 -63.2(3)
C18 P1 C24 C19 47.7(4)
C12 P1 C24 C19 -64.6(4)
Pd1 P1 C24 C19 166.0(3)
C30 C25 C26 C27 -58.4(5)
C25 C26 C27 C28 55.0(5)
C26 C27 C28 C29 -53.9(6)
C27 C28 C29 C30 55.6(5)
C28 C29 C30 C25 -58.8(5)
C28 C29 C30 P2 169.5(3)
C26 C25 C30 C29 60.6(5)
C26 C25 C30 P2 -164.9(4)
C42 P2 C30 C29 -42.4(4)
C36 P2 C30 C29 70.2(4)
Pd2 P2 C30 C29 -162.4(3)
C42 P2 C30 C25 -172.7(3)
C36 P2 C30 C25 -60.0(4)
Pd2 P2 C30 C25 67.3(3)
C36 C31 C32 C33 56.2(5)
C31 C32 C33 C34 -54.8(6)
C32 C33 C34 C35 54.8(6)
C33 C34 C35 C36 -56.5(6)
C34 C35 C36 C31 57.5(5)
C34 C35 C36 P2 -171.7(3)
C32 C31 C36 C35 -57.8(5)
C32 C31 C36 P2 168.9(3)
C42 P2 C36 C35 55.6(4)
C30 P2 C36 C35 -56.0(4)
Pd2 P2 C36 C35 177.4(3)
C42 P2 C36 C31 -174.9(3)
C30 P2 C36 C31 73.5(4)
Pd2 P2 C36 C31 -53.1(3)
C42 C37 C38 C39 56.1(6)
C37 C38 C39 C40 -54.3(6)
C38 C39 C40 C41 53.8(6)
C39 C40 C41 C42 -56.1(6)
C40 C41 C42 C37 57.5(5)
C40 C41 C42 P2 -179.0(3)
C38 C37 C42 C41 -56.8(5)
C38 C37 C42 P2 179.2(3)
C30 P2 C42 C41 176.2(3)
C36 P2 C42 C41 60.1(4)
Pd2 P2 C42 C41 -63.2(3)
C30 P2 C42 C37 -61.3(4)
C36 P2 C42 C37 -177.4(3)
Pd2 P2 C42 C37 59.3(3)
